data_1100993
loop_
_publ_author_name
'Kazuo Eda'
'Yuichi Iriki'

_journal_name_full 'Chemistry Letters'
_chemical_formula_moiety 'Mo36 O126, 4(C5 N2), 20(O)'
_chemical_formula_sum 'C20 Mo36 N8 O138'
_chemical_formula_weight 6014.12
_space_group_IT_number 2
_space_group_name_Hall '-P 1'
_space_group_name_H-M_alt 'P -1'
_symmetry_cell_setting triclinic
_symmetry_space_group_name_Hall '-P 1'
_symmetry_space_group_name_H-M 'P -1'
_atom_sites_solution_hydrogens geom
_atom_sites_solution_primary direct
_atom_sites_solution_secondary difmap
_cell_angle_alpha 98.403(4)
_cell_angle_beta 104.677(3)
_cell_angle_gamma 106.473(3)
_cell_formula_units_Z 1
_cell_length_a 14.821(3)
_cell_length_b 14.969(3)
_cell_length_c 17.694(4)
_cell_measurement_reflns_used 6917
_cell_measurement_temperature 193(2)
_cell_measurement_theta_max 27.255
_cell_measurement_theta_min 2.425
_cell_volume 3539.6(13)
_diffrn_ambient_temperature 193(2)
_diffrn_detector_area_resol_mean ?
_diffrn_measurement_device_type 'CCD area detector'
_diffrn_measurement_method 'phi and omega scans'
_diffrn_radiation_monochromator graphite
_diffrn_radiation_source 'fine-focus sealed tube'
_diffrn_radiation_type MoK\a
_diffrn_radiation_wavelength 0.71073
_diffrn_reflns_av_R_equivalents 0.0283
_diffrn_reflns_av_sigmaI/netI 0.0523
_diffrn_reflns_limit_h_max 18
_diffrn_reflns_limit_h_min -19
_diffrn_reflns_limit_k_max 19
_diffrn_reflns_limit_k_min -9
_diffrn_reflns_limit_l_max 22
_diffrn_reflns_limit_l_min -22
_diffrn_reflns_number 18502
_diffrn_reflns_theta_max 27.25
_diffrn_reflns_theta_min 1.22
_diffrn_standards_decay_% ?
_diffrn_standards_interval_count ?
_diffrn_standards_interval_time ?
_diffrn_standards_number ?
_exptl_absorpt_coefficient_mu 3.189
_exptl_absorpt_correction_T_max 0.7410
_exptl_absorpt_correction_T_min 0.1014
_exptl_absorpt_correction_type empirical
_exptl_absorpt_process_details 'program SADABS ver. 2.03(Sheldrick)'
_exptl_crystal_colour colorless
_exptl_crystal_density_diffrn 2.821
_exptl_crystal_density_meas ?
_exptl_crystal_density_method 'not measured'
_exptl_crystal_description ?
_exptl_crystal_F_000 2792
_exptl_crystal_size_max 0.34
_exptl_crystal_size_mid 0.22
_exptl_crystal_size_min 0.10
_refine_ls_extinction_coef ?
_refine_ls_extinction_method none
_refine_ls_goodness_of_fit_ref 1.108
_refine_ls_hydrogen_treatment undef
_refine_ls_matrix_type full
_refine_ls_number_parameters 928
_refine_ls_number_reflns 13165
_refine_ls_number_restraints 0
_refine_ls_restrained_S_all 1.108
_refine_ls_R_factor_all 0.0782
_refine_ls_R_factor_gt 0.0644
_refine_ls_shift/su_max 0.000
_refine_ls_shift/su_mean 0.000
_refine_ls_structure_factor_coef Fsqd
_refine_ls_weighting_details 'calc w=1/[\s^2^(Fo^2^)+(0.0594P)^2^+119.7690P] where P=(Fo^2^+2Fc^2^)/3'
_refine_ls_weighting_scheme calc
_refine_ls_wR_factor_gt 0.1567
_refine_ls_wR_factor_ref 0.1691
_reflns_number_gt 11024
_reflns_number_total 13165
_reflns_threshold_expression >2sigma(I)
_cod_duplicate_entry 8000015
_cod_depositor_comments
;
The following automatic conversions were performed:
'_symmetry_cell_setting' value 'Triclinic' changed to 'triclinic'
according to '/home/saulius/struct/CIF-dictionaries/cif_core.dic'
dictionary named 'cif_core.dic' version 2.4.1 from 2010-06-29.

Automatic conversion script
Id: cif_fix_enum 1527 2010-12-29 10:47:43Z saulius 
;
_cod_database_code 1100993

loop_
_symmetry_equiv_pos_as_xyz
'x, y, z'
'-x, -y, -z'

loop_
_atom_site_label
_atom_site_type_symbol
_atom_site_fract_x
_atom_site_fract_y
_atom_site_fract_z
_atom_site_U_iso_or_equiv
_atom_site_adp_type
_atom_site_occupancy
_atom_site_symmetry_multiplicity
_atom_site_calc_flag
_atom_site_refinement_flags
_atom_site_disorder_assembly
_atom_site_disorder_group
Mo11 Mo 0.24778(7) 0.12424(7) 0.07135(6) 0.0190(2) Uani 1 1 d . . .
Mo12 Mo 0.47451(7) 0.14379(7) 0.26038(6) 0.0172(2) Uani 1 1 d . . .
Mo13 Mo 0.38134(7) 0.17521(7) 0.44450(6) 0.0170(2) Uani 1 1 d . . .
Mo14 Mo 0.09275(7) 0.10090(8) 0.36602(6) 0.0179(2) Uani 1 1 d . . .
Mo15 Mo 0.02547(8) 0.12177(9) 0.14783(6) 0.0247(2) Uani 1 1 d . . .
Mo16 Mo 0.24370(7) 0.11103(7) 0.25473(6) 0.0153(2) Uani 1 1 d . . .
Mo17 Mo 0.00012(8) 0.14434(9) -0.06021(7) 0.0299(3) Uani 1 1 d . . .
Mo18 Mo 0.64822(7) 0.21323(8) 0.47880(6) 0.0225(2) Uani 1 1 d . . .
Mo21 Mo 0.36959(7) 0.32085(7) 0.04004(6) 0.0179(2) Uani 1 1 d . . .
Mo22 Mo 0.60765(7) 0.33615(7) 0.22503(6) 0.0165(2) Uani 1 1 d . . .
Mo23 Mo 0.66938(7) 0.57886(8) 0.36858(6) 0.0193(2) Uani 1 1 d . . .
Mo24 Mo 0.53033(7) 0.73132(8) 0.26004(6) 0.0190(2) Uani 1 1 d . . .
Mo25 Mo 0.30090(7) 0.54650(8) 0.10629(6) 0.0221(2) Uani 1 1 d . . .
Mo26 Mo 0.51504(7) 0.50700(7) 0.18405(6) 0.0161(2) Uani 1 1 d . . .
Mo27 Mo 0.11936(8) 0.35697(9) -0.07312(7) 0.0268(3) Uani 1 1 d . . .
Mo28 Mo 0.79058(7) 0.40966(8) 0.44171(6) 0.0210(2) Uani 1 1 d . . .
Mo31 Mo 0.37475(7) 0.32217(7) 0.23393(5) 0.0145(2) Uani 1 1 d . . .
Mo41 Mo 0.77481(7) 0.86050(8) 0.41627(6) 0.0210(2) Uani 1 1 d . . .
O101 O 0.3437(6) 0.1566(6) 0.1940(5) 0.0183(17) Uani 1 1 d . . .
O201 O 0.4819(6) 0.3618(6) 0.1561(4) 0.0177(16) Uani 1 1 d . . .
O102 O 0.3839(6) 0.1420(6) 0.3276(5) 0.0174(16) Uani 1 1 d . . .
O202 O 0.6136(6) 0.4691(6) 0.2655(5) 0.0192(17) Uani 1 1 d . . .
O103 O 0.2423(5) 0.1286(6) 0.3667(4) 0.0177(17) Uani 1 1 d . . .
O203 O 0.5820(6) 0.6142(6) 0.2786(5) 0.0201(17) Uani 1 1 d . . .
O104 O 0.1089(6) 0.1101(6) 0.2577(5) 0.0223(18) Uani 1 1 d . . .
O204 O 0.4489(6) 0.6095(6) 0.1711(5) 0.0182(17) Uani 1 1 d . . .
O105 O 0.1697(5) 0.1208(6) 0.1472(5) 0.0180(17) Uani 1 1 d . . .
O205 O 0.3863(6) 0.4517(6) 0.0962(5) 0.0208(17) Uani 1 1 d . . .
O106 O 0.1540(7) 0.1309(7) -0.0046(5) 0.028(2) Uani 1 1 d . . .
O206 O 0.2610(6) 0.3110(6) -0.0288(5) 0.0230(18) Uani 1 1 d . . .
O107 O -0.0104(7) 0.1040(7) 0.0373(6) 0.034(2) Uani 1 1 d . . .
O207 O 0.1980(7) 0.4590(7) 0.0210(6) 0.033(2) Uani 1 1 d . . .
O108 O 0.5720(6) 0.1662(6) 0.3485(5) 0.0245(19) Uani 1 1 d . . .
O208 O 0.6991(6) 0.3480(6) 0.3135(5) 0.0217(18) Uani 1 1 d . . .
O109 O 0.5100(6) 0.1771(7) 0.4769(5) 0.0255(19) Uani 1 1 d . . .
O209 O 0.7595(6) 0.5199(6) 0.4094(5) 0.0263(19) Uani 1 1 d . . .
O111 O 0.2485(7) 0.0121(6) 0.0485(5) 0.029(2) Uani 1 1 d . . .
O211 O 0.4565(7) 0.3447(7) -0.0094(5) 0.027(2) Uani 1 1 d . . .
O012 O 0.2929(6) 0.2868(6) 0.1288(5) 0.0193(17) Uani 1 1 d . . .
O013 O 0.3578(6) 0.1913(6) 0.0395(5) 0.0195(17) Uani 1 1 d . . .
O121 O 0.4433(7) 0.0253(7) 0.2186(6) 0.031(2) Uani 1 1 d . . .
O221 O 0.6671(7) 0.3501(7) 0.1553(5) 0.027(2) Uani 1 1 d . . .
O022 O 0.4919(5) 0.3038(6) 0.2895(4) 0.0154(16) Uani 1 1 d . . .
O023 O 0.5428(6) 0.2006(6) 0.1918(5) 0.0195(17) Uani 1 1 d . . .
O131 O 0.3507(7) 0.0113(6) 0.4175(6) 0.028(2) Uani 1 1 d . . .
O231 O 0.7841(7) 0.6285(7) 0.2954(6) 0.033(2) Uani 1 1 d . . .
O132 O 0.3970(7) 0.2931(7) 0.4530(5) 0.029(2) Uani 1 1 d . . .
O232 O 0.5818(7) 0.5354(7) 0.4122(5) 0.032(2) Uani 1 1 d . . .
O133 O 0.3346(6) 0.1484(7) 0.5231(5) 0.0247(19) Uani 1 1 d . . .
O233 O 0.7246(7) 0.6981(6) 0.4195(5) 0.0262(19) Uani 1 1 d . . .
O141 O 0.0512(7) -0.0204(6) 0.3493(6) 0.030(2) Uani 1 1 d . . .
O241 O 0.6281(7) 0.7398(7) 0.1749(6) 0.034(2) Uani 1 1 d . . .
O142 O 0.1681(7) 0.2791(7) 0.3933(6) 0.034(2) Uani 1 1 d . . .
O242 O 0.4655(7) 0.7128(7) 0.3263(5) 0.030(2) Uani 1 1 d . . .
O143 O -0.0116(7) 0.1316(9) 0.3505(6) 0.038(3) Uani 1 1 d . . .
O243 O 0.4791(7) 0.8010(7) 0.2077(6) 0.032(2) Uani 1 1 d . . .
O144 O 0.1449(6) 0.1344(7) 0.4788(5) 0.0259(19) Uani 1 1 d . . .
O244 O 0.6547(6) 0.8157(6) 0.3271(5) 0.0232(18) Uani 1 1 d . . .
O251 O 0.3536(7) 0.5742(7) -0.0034(6) 0.031(2) Uani 1 1 d . . .
O152 O 0.0642(9) 0.2423(8) 0.1758(6) 0.042(3) Uani 1 1 d . . .
O252 O 0.2640(7) 0.5158(9) 0.1839(7) 0.046(3) Uani 1 1 d . . .
O153 O -0.0828(8) 0.0859(11) 0.1664(7) 0.058(4) Uani 1 1 d . . .
O253 O 0.2813(7) 0.6537(7) 0.1058(6) 0.033(2) Uani 1 1 d . . .
O161 O 0.2242(6) -0.0074(6) 0.2302(5) 0.0231(18) Uani 1 1 d . . .
O261 O 0.5878(6) 0.5321(6) 0.1263(5) 0.0227(18) Uani 1 1 d . . .
O162 O 0.2910(6) 0.2785(6) 0.2842(5) 0.0208(18) Uani 1 1 d . . .
O262 O 0.4107(6) 0.4479(6) 0.2580(5) 0.0177(16) Uani 1 1 d . . .
O171 O -0.0185(7) 0.0345(7) -0.1207(6) 0.036(2) Uani 1 1 d . . .
O271 O 0.1770(7) 0.3961(7) -0.1402(6) 0.035(2) Uani 1 1 d . . .
O072 O 0.0753(7) 0.2827(7) 0.0184(5) 0.034(2) Uani 1 1 d . . .
O173 O -0.1105(7) 0.1632(8) -0.0891(6) 0.043(3) Uani 1 1 d . . .
O273 O 0.0154(7) 0.3885(9) -0.0945(6) 0.042(3) Uani 1 1 d . . .
O074 O 0.0665(7) 0.2218(7) -0.1227(5) 0.035(2) Uani 1 1 d . . .
O181 O 0.6690(7) 0.1074(7) 0.4801(6) 0.036(2) Uani 1 1 d . . .
O281 O 0.9012(6) 0.4242(7) 0.4256(6) 0.031(2) Uani 1 1 d . . .
O082 O 0.6204(6) 0.3565(6) 0.4471(5) 0.0219(18) Uani 1 1 d . . .
O183 O 0.6930(7) 0.2749(8) 0.5754(6) 0.036(2) Uani 1 1 d . . .
O283 O 0.8202(7) 0.4572(7) 0.5415(6) 0.032(2) Uani 1 1 d . . .
O084 O 0.7546(6) 0.2766(6) 0.4419(5) 0.0236(18) Uani 1 1 d . . .
O411 O 0.8506(7) 0.8300(8) 0.3659(6) 0.037(2) Uani 1 1 d . . .
O413 O 0.8022(7) 0.9788(7) 0.4219(6) 0.036(2) Uani 1 1 d . . .
N100 N 1.1897(9) 0.4406(10) 0.3072(7) 0.038(3) Uani 1 1 d . . .
C101 C 1.0996(13) 0.4586(15) 0.2549(12) 0.053(5) Uani 1 1 d . . .
C102 C 1.0106(14) 0.4223(18) 0.2840(13) 0.071(6) Uani 1 1 d . . .
C103 C 0.9172(15) 0.426(2) 0.2180(16) 0.091(9) Uani 1 1 d . . .
C104 C 0.8827(19) 0.333(3) 0.1487(15) 0.097(9) Uani 1 1 d . . .
C105 C 0.857(5) 0.348(6) 0.077(3) 0.29(4) Uani 1 1 d . . .
N106 N 0.905(2) 0.354(3) 0.0266(18) 0.164(16) Uani 1 1 d . . .
N200 N 0.7131(11) 0.1781(11) 0.7881(9) 0.049(4) Uani 1 1 d . . .
C201 C 0.7822(15) 0.2526(12) 0.7639(10) 0.050(4) Uani 1 1 d . . .
C202 C 0.8395(14) 0.2106(13) 0.7208(10) 0.050(4) Uani 1 1 d . . .
C203 C 0.9075(12) 0.2913(12) 0.6935(10) 0.043(4) Uani 1 1 d . . .
C204 C 0.9677(12) 0.2551(13) 0.6472(13) 0.053(5) Uani 1 1 d . . .
C205 C 0.9051(11) 0.1836(11) 0.5682(9) 0.038(4) Uani 1 1 d . . .
N206 N 0.9636(10) 0.1513(11) 0.5240(9) 0.049(3) Uani 1 1 d . . .
O01W O 0.4001(8) 0.5668(9) 0.4178(7) 0.046(3) Uani 1 1 d . . .
O02W O 0.1780(10) 0.1578(13) 0.7934(8) 0.085(6) Uani 1 1 d . . .
O03W O 0.9435(8) 0.6633(8) 0.5126(7) 0.046(3) Uani 1 1 d . . .
O04W O 0.4668(11) 0.9234(9) 0.3658(8) 0.061(4) Uani 1 1 d . . .
O05W O 0.7982(18) 0.1681(19) 0.3095(17) 0.059(7) Uani 0.50 1 d P . .
O06W O 0.627(2) 0.9954(19) 0.317(2) 0.088(12) Uani 0.50 1 d P . .
O07W O 0.733(5) 0.990(3) 0.195(5) 0.25(5) Uani 0.50 1 d P . .
O08W O 0.288(7) 0.839(3) 0.047(5) 0.28(5) Uani 0.50 1 d P . .

loop_
_atom_site_aniso_label
_atom_site_aniso_U_11
_atom_site_aniso_U_22
_atom_site_aniso_U_33
_atom_site_aniso_U_23
_atom_site_aniso_U_13
_atom_site_aniso_U_12
Mo11 0.0176(5) 0.0214(5) 0.0123(5) 0.0058(4) 0.0008(4) 0.0005(4)
Mo12 0.0150(5) 0.0217(5) 0.0157(5) 0.0068(4) 0.0021(4) 0.0084(4)
Mo13 0.0130(4) 0.0231(5) 0.0133(5) 0.0057(4) 0.0007(4) 0.0060(4)
Mo14 0.0148(5) 0.0247(5) 0.0133(5) 0.0070(4) 0.0013(4) 0.0063(4)
Mo15 0.0172(5) 0.0391(7) 0.0172(5) 0.0133(5) 0.0002(4) 0.0097(5)
Mo16 0.0135(4) 0.0192(5) 0.0119(4) 0.0068(4) 0.0004(4) 0.0052(4)
Mo17 0.0219(5) 0.0349(7) 0.0166(5) 0.0133(5) -0.0058(4) -0.0079(5)
Mo18 0.0145(5) 0.0334(6) 0.0215(5) 0.0155(5) 0.0016(4) 0.0098(4)
Mo21 0.0164(5) 0.0212(5) 0.0110(4) 0.0061(4) -0.0002(4) 0.0013(4)
Mo22 0.0136(4) 0.0214(5) 0.0144(5) 0.0056(4) 0.0019(4) 0.0071(4)
Mo23 0.0173(5) 0.0233(5) 0.0141(5) 0.0046(4) -0.0017(4) 0.0077(4)
Mo24 0.0166(5) 0.0229(5) 0.0165(5) 0.0055(4) 0.0016(4) 0.0079(4)
Mo25 0.0153(5) 0.0301(6) 0.0194(5) 0.0078(4) 0.0004(4) 0.0090(4)
Mo26 0.0126(4) 0.0200(5) 0.0128(4) 0.0051(4) -0.0010(4) 0.0048(4)
Mo27 0.0177(5) 0.0342(6) 0.0203(5) 0.0144(5) -0.0029(4) 0.0005(5)
Mo28 0.0147(5) 0.0272(6) 0.0189(5) 0.0084(4) -0.0011(4) 0.0080(4)
Mo31 0.0117(4) 0.0188(5) 0.0116(4) 0.0060(4) -0.0001(3) 0.0052(4)
Mo41 0.0169(5) 0.0284(6) 0.0141(5) 0.0073(4) 0.0019(4) 0.0038(4)
O101 0.019(4) 0.019(4) 0.013(4) 0.004(3) 0.003(3) 0.001(3)
O201 0.016(4) 0.022(4) 0.011(4) 0.005(3) -0.004(3) 0.008(3)
O102 0.016(4) 0.024(4) 0.015(4) 0.013(3) 0.001(3) 0.009(3)
O202 0.015(4) 0.024(4) 0.014(4) 0.004(3) -0.003(3) 0.006(3)
O103 0.011(4) 0.026(4) 0.013(4) 0.005(3) -0.004(3) 0.007(3)
O203 0.025(4) 0.021(4) 0.014(4) 0.005(3) 0.001(3) 0.013(4)
O104 0.015(4) 0.035(5) 0.014(4) 0.004(4) -0.003(3) 0.010(4)
O204 0.017(4) 0.016(4) 0.018(4) -0.002(3) -0.003(3) 0.012(3)
O105 0.010(4) 0.026(4) 0.013(4) 0.005(3) 0.000(3) 0.002(3)
O205 0.018(4) 0.027(5) 0.017(4) 0.009(3) 0.001(3) 0.010(4)
O106 0.026(5) 0.036(5) 0.015(4) 0.014(4) 0.003(4) 0.000(4)
O206 0.018(4) 0.024(5) 0.016(4) 0.007(3) -0.001(3) -0.005(3)
O107 0.023(5) 0.044(6) 0.025(5) 0.012(4) 0.001(4) 0.000(4)
O207 0.022(5) 0.033(5) 0.036(5) 0.012(4) 0.003(4) 0.001(4)
O108 0.021(4) 0.032(5) 0.022(4) 0.010(4) 0.002(3) 0.014(4)
O208 0.018(4) 0.024(4) 0.019(4) 0.011(3) -0.002(3) 0.005(3)
O109 0.022(4) 0.036(5) 0.017(4) 0.012(4) 0.001(3) 0.011(4)
O209 0.022(4) 0.029(5) 0.020(4) 0.004(4) -0.005(3) 0.008(4)
O111 0.036(5) 0.023(5) 0.027(5) 0.004(4) 0.012(4) 0.009(4)
O211 0.028(5) 0.033(5) 0.016(4) 0.008(4) 0.007(4) 0.003(4)
O012 0.016(4) 0.026(5) 0.014(4) 0.010(3) -0.001(3) 0.007(3)
O013 0.019(4) 0.024(4) 0.015(4) 0.006(3) 0.006(3) 0.005(3)
O121 0.027(5) 0.032(5) 0.036(5) 0.013(4) 0.010(4) 0.012(4)
O221 0.028(5) 0.040(5) 0.018(4) 0.010(4) 0.007(4) 0.016(4)
O022 0.013(4) 0.018(4) 0.010(4) 0.004(3) -0.003(3) 0.003(3)
O023 0.017(4) 0.027(5) 0.015(4) 0.003(3) 0.004(3) 0.009(3)
O131 0.035(5) 0.021(5) 0.035(5) 0.020(4) 0.014(4) 0.010(4)
O231 0.027(5) 0.037(6) 0.026(5) 0.002(4) 0.006(4) 0.004(4)
O132 0.029(5) 0.029(5) 0.018(4) -0.001(4) -0.005(4) 0.006(4)
O232 0.038(5) 0.035(5) 0.018(4) 0.004(4) -0.001(4) 0.016(4)
O133 0.012(4) 0.044(6) 0.015(4) 0.004(4) -0.001(3) 0.011(4)
O233 0.027(5) 0.028(5) 0.017(4) 0.005(4) -0.003(4) 0.010(4)
O141 0.029(5) 0.022(5) 0.030(5) 0.010(4) 0.007(4) -0.003(4)
O241 0.032(5) 0.044(6) 0.022(5) 0.002(4) 0.008(4) 0.009(5)
O142 0.038(6) 0.035(6) 0.031(5) 0.006(4) 0.012(4) 0.016(5)
O242 0.034(5) 0.034(5) 0.021(5) 0.003(4) 0.007(4) 0.009(4)
O143 0.020(5) 0.078(8) 0.022(5) 0.020(5) 0.003(4) 0.024(5)
O243 0.028(5) 0.042(6) 0.028(5) 0.014(4) 0.003(4) 0.017(4)
O144 0.016(4) 0.032(5) 0.024(5) 0.007(4) 0.001(3) 0.005(4)
O244 0.023(4) 0.028(5) 0.022(4) 0.014(4) 0.007(4) 0.011(4)
O251 0.030(5) 0.034(5) 0.029(5) 0.012(4) 0.008(4) 0.008(4)
O152 0.059(7) 0.042(6) 0.030(5) 0.005(5) 0.000(5) 0.036(6)
O252 0.024(5) 0.077(8) 0.047(7) 0.034(6) 0.013(5) 0.022(5)
O153 0.027(6) 0.116(12) 0.039(6) 0.047(7) 0.005(5) 0.026(7)
O253 0.030(5) 0.033(5) 0.031(5) 0.000(4) 0.000(4) 0.015(4)
O161 0.022(4) 0.021(4) 0.023(4) 0.003(3) 0.001(3) 0.010(4)
O261 0.026(4) 0.025(5) 0.015(4) 0.008(3) 0.004(3) 0.006(4)
O162 0.018(4) 0.028(5) 0.014(4) 0.005(3) -0.001(3) 0.010(4)
O262 0.014(4) 0.020(4) 0.019(4) 0.005(3) 0.003(3) 0.007(3)
O171 0.030(5) 0.039(6) 0.023(5) 0.012(4) -0.006(4) -0.003(4)
O271 0.030(5) 0.038(6) 0.032(5) 0.017(4) 0.004(4) 0.004(4)
O072 0.029(5) 0.031(5) 0.022(5) 0.007(4) -0.007(4) -0.007(4)
O173 0.026(5) 0.061(7) 0.027(5) 0.032(5) -0.008(4) -0.005(5)
O273 0.017(5) 0.072(8) 0.035(6) 0.030(5) -0.004(4) 0.013(5)
O074 0.024(5) 0.045(6) 0.019(5) 0.011(4) -0.008(4) -0.003(4)
O181 0.026(5) 0.043(6) 0.046(6) 0.024(5) 0.008(4) 0.018(4)
O281 0.015(4) 0.038(5) 0.036(5) 0.014(4) 0.003(4) 0.005(4)
O082 0.019(4) 0.024(5) 0.022(4) 0.010(4) 0.001(3) 0.010(4)
O183 0.022(5) 0.059(7) 0.031(5) 0.016(5) 0.006(4) 0.017(5)
O283 0.023(5) 0.039(6) 0.029(5) 0.012(4) -0.001(4) 0.011(4)
O084 0.019(4) 0.029(5) 0.026(5) 0.015(4) 0.007(4) 0.011(4)
O411 0.025(5) 0.059(7) 0.022(5) 0.019(5) 0.006(4) 0.005(5)
O413 0.030(5) 0.031(5) 0.036(5) 0.014(4) 0.002(4) -0.001(4)
N100 0.040(7) 0.045(8) 0.030(6) 0.010(6) 0.018(5) 0.012(6)
C101 0.037(9) 0.068(12) 0.056(11) 0.015(9) 0.015(8) 0.018(9)
C102 0.035(10) 0.096(17) 0.065(13) 0.001(12) 0.017(9) 0.004(10)
C103 0.040(11) 0.12(2) 0.082(17) -0.021(15) -0.009(11) 0.035(13)
C104 0.067(15) 0.17(3) 0.064(15) 0.017(17) 0.015(12) 0.059(18)
C105 0.45(9) 0.55(11) 0.17(4) 0.28(6) 0.22(6) 0.44(9)
N106 0.14(3) 0.32(5) 0.12(2) 0.14(3) 0.07(2) 0.15(3)
N200 0.046(8) 0.048(9) 0.057(9) 0.003(7) 0.014(7) 0.026(7)
C201 0.076(13) 0.031(8) 0.039(9) 0.006(7) 0.005(8) 0.026(9)
C202 0.058(11) 0.044(10) 0.043(9) 0.020(8) 0.018(8) 0.006(8)
C203 0.035(8) 0.044(9) 0.045(9) 0.010(7) 0.003(7) 0.014(7)
C204 0.036(9) 0.047(10) 0.083(14) 0.007(9) 0.025(9) 0.019(8)
C205 0.027(7) 0.042(9) 0.036(8) 0.017(7) -0.007(6) 0.006(6)
N206 0.040(8) 0.049(9) 0.045(8) 0.001(7) 0.005(6) 0.010(7)
O01W 0.035(6) 0.060(7) 0.041(6) 0.001(5) 0.015(5) 0.015(5)
O02W 0.039(7) 0.133(15) 0.050(8) -0.009(9) 0.018(6) -0.007(8)
O03W 0.037(6) 0.039(6) 0.050(7) 0.004(5) -0.002(5) 0.010(5)
O04W 0.108(11) 0.049(7) 0.077(9) 0.042(7) 0.058(8) 0.064(8)
O05W 0.049(14) 0.055(16) 0.077(18) -0.004(13) 0.019(13) 0.033(13)
O06W 0.046(15) 0.044(15) 0.15(3) 0.018(17) -0.028(17) 0.028(13)
O07W 0.30(7) 0.06(2) 0.59(13) 0.15(5) 0.38(9) 0.10(4)
O08W 0.64(15) 0.08(3) 0.36(9) 0.12(5) 0.43(11) 0.20(6)
